data_1563106
loop_
_publ_author_name
'Macaluso, Robin T.'
'Francisco, Melanie'
'Young, David P.'
'Stadler, Shane'
'Mitchell, John F.'
'Geiser, Urs'
'Hong, Han-yul'
'Kanatzidis, Mercouri G.'

_publ_section_title
;
 Structure and properties of rhombohedral CePd3Ga8: A variant of the cubic
 parent compound with BaHg11 structure type
;
_journal_issue 12
_journal_name_full 'Journal of Solid State Chemistry'
_journal_page_first 3185
_journal_page_last 3189
_journal_paper_doi 10.1016/j.jssc.2011.10.001
_journal_volume 184
_journal_year 2011
_chemical_formula_moiety 'Ce1 Ga8 Pd3'
_chemical_formula_sum 'Ce Ga8 Pd3'
_chemical_formula_weight 1017.2
_chemical_name_common CePd3Ga8
_space_group_IT_number 166
_space_group_name_Hall '-P 3* 2'
_space_group_name_H-M_alt 'R -3 m :R'
_symmetry_cell_setting rhombohedral
_symmetry_space_group_name_H-M 'R -3 m :R'
_atom_sites_solution_hydrogens none
_atom_sites_solution_primary direct
_atom_sites_solution_secondary difmap
_cell_angle_alpha 89.993(17)
_cell_angle_beta 89.993(17)
_cell_angle_gamma 89.993(17)
_cell_formula_units_Z 3
_cell_length_a 8.4903(10)
_cell_length_b 8.4903(10)
_cell_length_c 8.4903(10)
_cell_measurement_reflns_used 561
_cell_measurement_temperature 293(2)
_cell_measurement_theta_max 56.52
_cell_measurement_theta_min 2
_cell_volume 612.02(12)
_computing_structure_refinement 'SHELXL-97 (Sheldrick, 1997)'
_computing_structure_solution 'SHELXS-97 (Sheldrick, 1990)'
_diffrn_ambient_temperature 293(2)
_diffrn_measured_fraction_theta_full 0.971
_diffrn_measured_fraction_theta_max 0.971
_diffrn_measurement_device_type 'Bruker SMART'
_diffrn_measurement_method \q/2\q
_diffrn_radiation_monochromator graphite
_diffrn_radiation_source 'fine-focus sealed tube'
_diffrn_radiation_type MoK\a
_diffrn_radiation_wavelength 0.71073
_diffrn_reflns_av_R_equivalents 0.0566
_diffrn_reflns_av_sigmaI/netI 0.0562
_diffrn_reflns_limit_h_max 11
_diffrn_reflns_limit_h_min -11
_diffrn_reflns_limit_k_max 5
_diffrn_reflns_limit_k_min -8
_diffrn_reflns_limit_l_max 5
_diffrn_reflns_limit_l_min -11
_diffrn_reflns_number 1920
_diffrn_reflns_theta_full 28.26
_diffrn_reflns_theta_max 28.26
_diffrn_reflns_theta_min 2.40
_exptl_absorpt_coefficient_mu 37.735
_exptl_absorpt_correction_T_max 0.8645
_exptl_absorpt_correction_T_min 0.8614
_exptl_absorpt_correction_type sphere
_exptl_absorpt_process_details sadabs
_exptl_crystal_colour silver
_exptl_crystal_density_diffrn 8.282
_exptl_crystal_density_method 'not measured'
_exptl_crystal_description fragment
_exptl_crystal_F_000 888
_exptl_crystal_size_max 0.01
_exptl_crystal_size_mid 0.01
_exptl_crystal_size_min 0.01
_refine_diff_density_max 1.833
_refine_diff_density_min -2.975
_refine_diff_density_rms 0.399
_refine_ls_extinction_coef 0.0105(6)
_refine_ls_extinction_expression Fc^*^=kFc[1+0.001xFc^2^\l^3^/sin(2\q)]^-1/4^
_refine_ls_extinction_method SHELXL
_refine_ls_goodness_of_fit_ref 1.052
_refine_ls_hydrogen_treatment noref
_refine_ls_matrix_type full
_refine_ls_number_parameters 39
_refine_ls_number_reflns 561
_refine_ls_number_restraints 0
_refine_ls_restrained_S_all 1.052
_refine_ls_R_factor_all 0.0440
_refine_ls_R_factor_gt 0.0330
_refine_ls_shift/su_max 0.000
_refine_ls_shift/su_mean 0.000
_refine_ls_structure_factor_coef Fsqd
_refine_ls_weighting_details 'calc w=1/[\s^2^(Fo^2^)+(0.0323P)^2^+0.0000P] where P=(Fo^2^+2Fc^2^)/3'
_refine_ls_weighting_scheme calc
_refine_ls_wR_factor_gt 0.0742
_refine_ls_wR_factor_ref 0.0800
_reflns_number_gt 462
_reflns_number_total 561
_reflns_threshold_expression >2sigma(I)
_cod_data_source_file JSSC-2011-184-3185.cif
_cod_data_source_block r-CePd3Ga8
_cod_depositor_comments
;
The following automatic conversions were performed:

data item '_exptl_crystal_density_meas' value 'not measured' was
changed to '?' -- the value is perceived as not measured.

Automatic conversion script
Id: cif_fix_values 8369 2020-08-20 11:38:08Z andrius 
;
_cod_original_sg_symbol_H-M 'R -3 m'
_cod_original_formula_sum 'Ce1 Ga8 Pd3'
_cod_database_code 1563106

loop_
_symmetry_equiv_pos_as_xyz
'x, y, z'
'z, x, y'
'y, z, x'
'-y, -x, -z'
'-x, -z, -y'
'-z, -y, -x'
'-x, -y, -z'
'-z, -x, -y'
'-y, -z, -x'
'y, x, z'
'x, z, y'
'z, y, x'

loop_
_atom_site_label
_atom_site_type_symbol
_atom_site_fract_x
_atom_site_fract_y
_atom_site_fract_z
_atom_site_U_iso_or_equiv
_atom_site_adp_type
_atom_site_occupancy
_atom_site_symmetry_multiplicity
_atom_site_calc_flag
_atom_site_refinement_flags
_atom_site_disorder_assembly
_atom_site_disorder_group
Pd2 Pd 0.16400(11) 0.16400(11) 0.16400(11) 0.0087(4) Uani 1 6 d S . .
Pd1 Pd 0.0000 0.33669(8) 0.66331(8) 0.0074(3) Uani 1 2 d S . .
Ce1 Ce 0.0000 0.0000 0.5000 0.0072(3) Uani 1 4 d S . .
Ga1 Ga 0.35851(12) 0.01075(17) 0.35851(12) 0.0088(4) Uani 1 2 d S . .
Pd3 Pd -0.5000 0.5000 0.5000 0.0148(6) Uani 1 12 d S . .
Ga2 Ga -0.26207(11) 0.26207(11) 0.5000 0.0096(4) Uani 1 2 d S . .
Ga3 Ga 0.16102(12) 0.16102(12) -0.14213(17) 0.0098(4) Uani 1 2 d S . .
Ga4 Ga 0.26832(12) 0.26832(12) 0.51453(17) 0.0107(4) Uani 1 2 d S . .

loop_
_atom_site_aniso_label
_atom_site_aniso_U_11
_atom_site_aniso_U_22
_atom_site_aniso_U_33
_atom_site_aniso_U_23
_atom_site_aniso_U_13
_atom_site_aniso_U_12
Pd2 0.0087(4) 0.0087(4) 0.0087(4) 0.0012(4) 0.0012(4) 0.0012(4)
Pd1 0.0073(5) 0.0074(4) 0.0074(4) 0.0007(4) 0.0004(3) 0.0004(3)
Ce1 0.0060(4) 0.0060(4) 0.0096(5) 0.0001(3) 0.0001(3) 0.0006(4)
Ga1 0.0079(5) 0.0106(8) 0.0079(5) 0.0001(4) 0.0014(5) 0.0001(4)
Pd3 0.0148(6) 0.0148(6) 0.0148(6) -0.0007(6) -0.0007(6) -0.0007(6)
Ga2 0.0086(5) 0.0086(5) 0.0117(8) 0.0003(4) 0.0003(4) 0.0007(5)
Ga3 0.0102(5) 0.0102(5) 0.0091(7) -0.0011(4) -0.0011(4) 0.0035(6)
Ga4 0.0091(5) 0.0091(5) 0.0139(8) -0.0015(4) -0.0015(4) 0.0012(6)

loop_
_atom_type_symbol
_atom_type_description
_atom_type_scat_dispersion_real
_atom_type_scat_dispersion_imag
_atom_type_scat_source
Ga Ga 0.2307 1.6083 'International Tables Vol C Tables 4.2.6.8 and 6.1.1.4'
Pd Pd -0.9988 1.0072 'International Tables Vol C Tables 4.2.6.8 and 6.1.1.4'
Ce Ce -0.2486 2.6331 'International Tables Vol C Tables 4.2.6.8 and 6.1.1.4'

loop_
_geom_angle_atom_site_label_1
_geom_angle_atom_site_label_2
_geom_angle_atom_site_label_3
_geom_angle
_geom_angle_site_symmetry_1
_geom_angle_site_symmetry_3
Ga3 Pd2 Ga3 88.87(6) . 3
Ga3 Pd2 Ga3 88.87(6) . 2
Ga3 Pd2 Ga3 88.88(6) 3 2
Ga3 Pd2 Ga1 61.68(5) . 2
Ga3 Pd2 Ga1 128.240(19) 3 2
Ga3 Pd2 Ga1 128.240(19) 2 2
Ga3 Pd2 Ga1 128.241(19) . .
Ga3 Pd2 Ga1 61.67(5) 3 .
Ga3 Pd2 Ga1 128.242(19) 2 .
Ga1 Pd2 Ga1 102.68(5) 2 .
Ga3 Pd2 Ga1 128.241(19) . 3
Ga3 Pd2 Ga1 128.241(19) 3 3
Ga3 Pd2 Ga1 61.67(5) 2 3
Ga1 Pd2 Ga1 102.68(5) 2 3
Ga1 Pd2 Ga1 102.68(5) . 3
Ga3 Pd2 Ce1 66.577(14) . 3
Ga3 Pd2 Ce1 144.59(7) 3 3
Ga3 Pd2 Ce1 66.576(14) 2 3
Ga1 Pd2 Ce1 62.889(10) 2 3
Ga1 Pd2 Ce1 153.73(7) . 3
Ga1 Pd2 Ce1 62.889(10) 3 3
Ga3 Pd2 Ce1 66.577(14) . 2
Ga3 Pd2 Ce1 66.576(14) 3 2
Ga3 Pd2 Ce1 144.59(7) 2 2
Ga1 Pd2 Ce1 62.889(10) 2 2
Ga1 Pd2 Ce1 62.889(10) . 2
Ga1 Pd2 Ce1 153.73(7) 3 2
Ce1 Pd2 Ce1 119.988(1) 3 2
Ga3 Pd2 Ce1 144.59(7) . .
Ga3 Pd2 Ce1 66.577(14) 3 .
Ga3 Pd2 Ce1 66.577(14) 2 .
Ga1 Pd2 Ce1 153.73(7) 2 .
Ga1 Pd2 Ce1 62.889(10) . .
Ga1 Pd2 Ce1 62.889(10) 3 .
Ce1 Pd2 Ce1 119.987(1) 3 .
Ce1 Pd2 Ce1 119.987(1) 2 .
Ga1 Pd1 Ga1 81.90(6) 3 9_566
Ga1 Pd1 Ga3 129.24(5) 3 9_556
Ga1 Pd1 Ga3 130.75(4) 9_566 9_556
Ga1 Pd1 Ga3 130.75(4) 3 1_556
Ga1 Pd1 Ga3 129.24(5) 9_566 1_556
Ga3 Pd1 Ga3 63.37(7) 9_556 1_556
Ga1 Pd1 Ga4 102.30(5) 3 9_566
Ga1 Pd1 Ga4 60.90(4) 9_566 9_566
Ga3 Pd1 Ga4 74.24(4) 9_556 9_566
Ga3 Pd1 Ga4 125.42(4) 1_556 9_566
Ga1 Pd1 Ga4 60.90(4) 3 .
Ga1 Pd1 Ga4 102.30(5) 9_566 .
Ga3 Pd1 Ga4 125.42(4) 9_556 .
Ga3 Pd1 Ga4 74.24(4) 1_556 .
Ga4 Pd1 Ga4 159.16(6) 9_566 .
Ga1 Pd1 Ga2 99.70(5) 3 3_556
Ga1 Pd1 Ga2 62.18(4) 9_566 3_556
Ga3 Pd1 Ga2 128.52(5) 9_556 3_556
Ga3 Pd1 Ga2 73.33(3) 1_556 3_556
Ga4 Pd1 Ga2 114.19(4) 9_566 3_556
Ga4 Pd1 Ga2 61.24(4) . 3_556
Ga1 Pd1 Ga2 62.18(4) 3 .
Ga1 Pd1 Ga2 99.70(5) 9_566 .
Ga3 Pd1 Ga2 73.33(3) 9_556 .
Ga3 Pd1 Ga2 128.52(5) 1_556 .
Ga4 Pd1 Ga2 61.24(4) 9_566 .
Ga4 Pd1 Ga2 114.19(4) . .
Ga2 Pd1 Ga2 157.23(5) 3_556 .
Ga1 Pd1 Ce1 68.23(3) 3 .
Ga1 Pd1 Ce1 149.97(4) 9_566 .
Ga3 Pd1 Ce1 71.35(3) 9_556 .
Ga3 Pd1 Ce1 76.25(4) 1_556 .
Ga4 Pd1 Ce1 121.38(3) 9_566 .
Ga4 Pd1 Ce1 66.28(3) . .
Ga2 Pd1 Ce1 124.41(3) 3_556 .
Ga2 Pd1 Ce1 64.16(3) . .
Ga1 Pd1 Ce1 149.97(4) 3 3_556
Ga1 Pd1 Ce1 68.23(3) 9_566 3_556
Ga3 Pd1 Ce1 76.25(4) 9_556 3_556
Ga3 Pd1 Ce1 71.34(3) 1_556 3_556
Ga4 Pd1 Ce1 66.28(3) 9_566 3_556
Ga4 Pd1 Ce1 121.38(3) . 3_556
Ga2 Pd1 Ce1 64.16(3) 3_556 3_556
Ga2 Pd1 Ce1 124.41(3) . 3_556
Ce1 Pd1 Ce1 141.76(3) . 3_556
Ga2 Ce1 Ga2 180.0 7_556 .
Ga2 Ce1 Pd1 129.505(14) 7_556 2_455
Ga2 Ce1 Pd1 50.495(14) . 2_455
Ga2 Ce1 Pd1 50.495(13) 7_556 7_556
Ga2 Ce1 Pd1 129.505(14) . 7_556
Pd1 Ce1 Pd1 79.01(3) 2_455 7_556
Ga2 Ce1 Pd1 129.504(14) 7_556 .
Ga2 Ce1 Pd1 50.495(13) . .
Pd1 Ce1 Pd1 100.99(3) 2_455 .
Pd1 Ce1 Pd1 180.0 7_556 .
Ga2 Ce1 Pd1 50.495(14) 7_556 8_656
Ga2 Ce1 Pd1 129.505(14) . 8_656
Pd1 Ce1 Pd1 179.999(1) 2_455 8_656
Pd1 Ce1 Pd1 100.99(3) 7_556 8_656
Pd1 Ce1 Pd1 79.01(3) . 8_656
Ga2 Ce1 Ga4 90.0 7_556 7_556
Ga2 Ce1 Ga4 90.0 . 7_556
Pd1 Ce1 Ga4 49.27(2) 2_455 7_556
Pd1 Ce1 Ga4 49.27(2) 7_556 7_556
Pd1 Ce1 Ga4 130.73(2) . 7_556
Pd1 Ce1 Ga4 130.73(2) 8_656 7_556
Ga2 Ce1 Ga4 90.0 7_556 .
Ga2 Ce1 Ga4 90.0 . .
Pd1 Ce1 Ga4 130.73(2) 2_455 .
Pd1 Ce1 Ga4 130.73(2) 7_556 .
Pd1 Ce1 Ga4 49.27(2) . .
Pd1 Ce1 Ga4 49.27(2) 8_656 .
Ga4 Ce1 Ga4 180.00(3) 7_556 .
Ga2 Ce1 Ga1 129.62(2) 7_556 3
Ga2 Ce1 Ga1 50.38(2) . 3
Pd1 Ce1 Ga1 82.24(3) 2_455 3
Pd1 Ce1 Ga1 132.57(3) 7_556 3
Pd1 Ce1 Ga1 47.43(3) . 3
Pd1 Ce1 Ga1 97.76(3) 8_656 3
Ga4 Ce1 Ga1 131.50(3) 7_556 3
Ga4 Ce1 Ga1 48.50(3) . 3
Ga2 Ce1 Ga1 50.38(2) 7_556 .
Ga2 Ce1 Ga1 129.62(2) . .
Pd1 Ce1 Ga1 132.57(3) 2_455 .
Pd1 Ce1 Ga1 82.24(3) 7_556 .
Pd1 Ce1 Ga1 97.76(3) . .
Pd1 Ce1 Ga1 47.43(3) 8_656 .
Ga4 Ce1 Ga1 131.50(3) 7_556 .
Ga4 Ce1 Ga1 48.50(3) . .
Ga1 Ce1 Ga1 79.25(5) 3 .
Ga2 Ce1 Ga1 129.62(3) 7_556 7_556
Ga2 Ce1 Ga1 50.38(2) . 7_556
Pd1 Ce1 Ga1 47.43(3) 2_455 7_556
Pd1 Ce1 Ga1 97.76(3) 7_556 7_556
Pd1 Ce1 Ga1 82.24(3) . 7_556
Pd1 Ce1 Ga1 132.57(3) 8_656 7_556
Ga4 Ce1 Ga1 48.50(3) 7_556 7_556
Ga4 Ce1 Ga1 131.50(3) . 7_556
Ga1 Ce1 Ga1 100.75(5) 3 7_556
Ga1 Ce1 Ga1 180.0 . 7_556
Ga2 Ce1 Ga1 50.38(2) 7_556 9_556
Ga2 Ce1 Ga1 129.62(2) . 9_556
Pd1 Ce1 Ga1 97.76(3) 2_455 9_556
Pd1 Ce1 Ga1 47.43(3) 7_556 9_556
Pd1 Ce1 Ga1 132.57(3) . 9_556
Pd1 Ce1 Ga1 82.24(3) 8_656 9_556
Ga4 Ce1 Ga1 48.50(3) 7_556 9_556
Ga4 Ce1 Ga1 131.50(3) . 9_556
Ga1 Ce1 Ga1 180.0 3 9_556
Ga1 Ce1 Ga1 100.75(5) . 9_556
Ga1 Ce1 Ga1 79.25(5) 7_556 9_556
Pd1 Ga1 Pd1 98.10(6) 2 8_656
Pd1 Ga1 Ga4 60.89(4) 2 2
Pd1 Ga1 Ga4 110.49(7) 8_656 2
Pd1 Ga1 Ga4 110.49(6) 2 .
Pd1 Ga1 Ga4 60.89(4) 8_656 .
Ga4 Ga1 Ga4 67.26(8) 2 .
Pd1 Ga1 Pd2 126.07(4) 2 .
Pd1 Ga1 Pd2 126.07(4) 8_656 .
Ga4 Ga1 Pd2 74.38(5) 2 .
Ga4 Ga1 Pd2 74.38(5) . .
Pd1 Ga1 Ga3 123.86(4) 2 3
Pd1 Ga1 Ga3 123.86(4) 8_656 3
Ga4 Ga1 Ga3 121.56(6) 2 3
Ga4 Ga1 Ga3 121.56(6) . 3
Pd2 Ga1 Ga3 57.81(5) . 3
Pd1 Ga1 Ga2 60.73(3) 2 2
Pd1 Ga1 Ga2 107.46(6) 8_656 2
Ga4 Ga1 Ga2 112.96(4) 2 2
Ga4 Ga1 Ga2 165.61(7) . 2
Pd2 Ga1 Ga2 119.90(6) . 2
Ga3 Ga1 Ga2 71.34(5) 3 2
Pd1 Ga1 Ga2 107.46(6) 2 7_556
Pd1 Ga1 Ga2 60.73(3) 8_656 7_556
Ga4 Ga1 Ga2 165.61(7) 2 7_556
Ga4 Ga1 Ga2 112.96(4) . 7_556
Pd2 Ga1 Ga2 119.90(6) . 7_556
Ga3 Ga1 Ga2 71.34(5) 3 7_556
Ga2 Ga1 Ga2 62.97(6) 2 7_556
Pd1 Ga1 Ce1 64.339(19) 2 2
Pd1 Ga1 Ce1 162.19(5) 8_656 2
Ga4 Ga1 Ce1 64.79(4) 2 2
Ga4 Ga1 Ce1 126.13(6) . 2
Pd2 Ga1 Ce1 70.48(3) . 2
Ga3 Ga1 Ce1 68.74(3) 3 2
Ga2 Ga1 Ce1 62.40(3) 2 2
Ga2 Ga1 Ce1 119.64(5) 7_556 2
Pd1 Ga1 Ce1 162.19(5) 2 .
Pd1 Ga1 Ce1 64.34(2) 8_656 .
Ga4 Ga1 Ce1 126.13(6) 2 .
Ga4 Ga1 Ce1 64.79(4) . .
Pd2 Ga1 Ce1 70.48(3) . .
Ga3 Ga1 Ce1 68.74(3) 3 .
Ga2 Ga1 Ce1 119.64(5) 2 .
Ga2 Ga1 Ce1 62.40(3) 7_556 .
Ce1 Ga1 Ce1 132.97(5) 2 .
Ga4 Pd3 Ga4 64.12(5) 3_455 2_455
Ga4 Pd3 Ga4 115.88(5) 3_455 7_566
Ga4 Pd3 Ga4 115.88(5) 2_455 7_566
Ga4 Pd3 Ga4 64.12(5) 3_455 1_455
Ga4 Pd3 Ga4 64.12(5) 2_455 1_455
Ga4 Pd3 Ga4 180.0 7_566 1_455
Ga4 Pd3 Ga4 180.0 3_455 9_566
Ga4 Pd3 Ga4 115.88(5) 2_455 9_566
Ga4 Pd3 Ga4 64.12(5) 7_566 9_566
Ga4 Pd3 Ga4 115.88(5) 1_455 9_566
Ga4 Pd3 Ga4 115.88(5) 3_455 8_566
Ga4 Pd3 Ga4 180.0 2_455 8_566
Ga4 Pd3 Ga4 64.12(5) 7_566 8_566
Ga4 Pd3 Ga4 115.88(5) 1_455 8_566
Ga4 Pd3 Ga4 64.12(5) 9_566 8_566
Ga4 Pd3 Ga2 122.06(3) 3_455 .
Ga4 Pd3 Ga2 57.94(3) 2_455 .
Ga4 Pd3 Ga2 90.0 7_566 .
Ga4 Pd3 Ga2 90.0 1_455 .
Ga4 Pd3 Ga2 57.94(3) 9_566 .
Ga4 Pd3 Ga2 122.06(3) 8_566 .
Ga4 Pd3 Ga2 90.0 3_455 9_565
Ga4 Pd3 Ga2 57.94(3) 2_455 9_565
Ga4 Pd3 Ga2 57.94(3) 7_566 9_565
Ga4 Pd3 Ga2 122.06(3) 1_455 9_565
Ga4 Pd3 Ga2 90.0 9_566 9_565
Ga4 Pd3 Ga2 122.06(3) 8_566 9_565
Ga2 Pd3 Ga2 60.0 . 9_565
Ga4 Pd3 Ga2 57.94(3) 3_455 2_465
Ga4 Pd3 Ga2 90.0 2_455 2_465
Ga4 Pd3 Ga2 57.94(3) 7_566 2_465
Ga4 Pd3 Ga2 122.06(3) 1_455 2_465
Ga4 Pd3 Ga2 122.06(3) 9_566 2_465
Ga4 Pd3 Ga2 90.0 8_566 2_465
Ga2 Pd3 Ga2 120.0 . 2_465
Ga2 Pd3 Ga2 60.0 9_565 2_465
Ga4 Pd3 Ga2 57.94(3) 3_455 7_466
Ga4 Pd3 Ga2 122.06(3) 2_455 7_466
Ga4 Pd3 Ga2 90.0 7_566 7_466
Ga4 Pd3 Ga2 90.0 1_455 7_466
Ga4 Pd3 Ga2 122.06(3) 9_566 7_466
Ga4 Pd3 Ga2 57.94(3) 8_566 7_466
Ga2 Pd3 Ga2 180.0 . 7_466
Ga2 Pd3 Ga2 120.0 9_565 7_466
Ga2 Pd3 Ga2 60.0 2_465 7_466
Ga4 Pd3 Ga2 90.0 3_455 3_456
Ga4 Pd3 Ga2 122.06(3) 2_455 3_456
Ga4 Pd3 Ga2 122.06(3) 7_566 3_456
Ga4 Pd3 Ga2 57.94(3) 1_455 3_456
Ga4 Pd3 Ga2 90.0 9_566 3_456
Ga4 Pd3 Ga2 57.94(3) 8_566 3_456
Ga2 Pd3 Ga2 120.0 . 3_456
Ga2 Pd3 Ga2 180.0 9_565 3_456
Ga2 Pd3 Ga2 120.0 2_465 3_456
Ga2 Pd3 Ga2 60.0 7_466 3_456
Ga4 Pd3 Ga2 122.06(3) 3_455 8_556
Ga4 Pd3 Ga2 90.0 2_455 8_556
Ga4 Pd3 Ga2 122.06(3) 7_566 8_556
Ga4 Pd3 Ga2 57.94(3) 1_455 8_556
Ga4 Pd3 Ga2 57.94(3) 9_566 8_556
Ga4 Pd3 Ga2 90.000(1) 8_566 8_556
Ga2 Pd3 Ga2 60.0 . 8_556
Ga2 Pd3 Ga2 120.0 9_565 8_556
Ga2 Pd3 Ga2 180.0 2_465 8_556
Ga2 Pd3 Ga2 120.000(1) 7_466 8_556
Ga2 Pd3 Ga2 60.0 3_456 8_556
Pd1 Ga2 Pd1 130.69(6) 2_455 .
Pd1 Ga2 Ga4 58.86(3) 2_455 2_455
Pd1 Ga2 Ga4 159.71(3) . 2_455
Pd1 Ga2 Ga4 159.71(3) 2_455 9_566
Pd1 Ga2 Ga4 58.86(3) . 9_566
Ga4 Ga2 Ga4 119.42(8) 2_455 9_566
Pd1 Ga2 Ga1 102.72(5) 2_455 3
Pd1 Ga2 Ga1 57.09(3) . 3
Ga4 Ga2 Ga1 105.42(3) 2_455 3
Ga4 Ga2 Ga1 97.16(4) 9_566 3
Pd1 Ga2 Ga1 57.09(3) 2_455 7_556
Pd1 Ga2 Ga1 102.72(5) . 7_556
Ga4 Ga2 Ga1 97.16(4) 2_455 7_556
Ga4 Ga2 Ga1 105.42(3) 9_566 7_556
Ga1 Ga2 Ga1 134.44(6) 3 7_556
Pd1 Ga2 Ga2 102.697(17) 2_455 9_565
Pd1 Ga2 Ga2 101.39(2) . 9_565
Ga4 Ga2 Ga2 58.49(2) 2_455 9_565
Ga4 Ga2 Ga2 91.04(3) 9_566 9_565
Ga1 Ga2 Ga2 58.51(3) 3 9_565
Ga1 Ga2 Ga2 155.44(3) 7_556 9_565
Pd1 Ga2 Pd3 114.66(3) 2_455 .
Pd1 Ga2 Pd3 114.66(3) . .
Ga4 Ga2 Pd3 59.71(4) 2_455 .
Ga4 Ga2 Pd3 59.71(4) 9_566 .
Ga1 Ga2 Pd3 112.78(3) 3 .
Ga1 Ga2 Pd3 112.78(3) 7_556 .
Ga2 Ga2 Pd3 60.0 9_565 .
Pd1 Ga2 Ga2 101.39(2) 2_455 8_556
Pd1 Ga2 Ga2 102.696(17) . 8_556
Ga4 Ga2 Ga2 91.04(3) 2_455 8_556
Ga4 Ga2 Ga2 58.49(2) 9_566 8_556
Ga1 Ga2 Ga2 155.43(3) 3 8_556
Ga1 Ga2 Ga2 58.51(3) 7_556 8_556
Ga2 Ga2 Ga2 120.0 9_565 8_556
Pd3 Ga2 Ga2 60.0 . 8_556
Pd1 Ga2 Ce1 65.34(3) 2_455 .
Pd1 Ga2 Ce1 65.34(3) . .
Ga4 Ga2 Ce1 120.29(4) 2_455 .
Ga4 Ga2 Ce1 120.29(4) 9_566 .
Ga1 Ga2 Ce1 67.22(3) 3 .
Ga1 Ga2 Ce1 67.22(3) 7_556 .
Ga2 Ga2 Ce1 120.0 9_565 .
Pd3 Ga2 Ce1 180.0 . .
Ga2 Ga2 Ce1 120.0 8_556 .
Pd2 Ga3 Pd1 129.19(3) . 8_655
Pd2 Ga3 Pd1 129.19(3) . 1_554
Pd1 Ga3 Pd1 101.41(5) 8_655 1_554
Pd2 Ga3 Ga1 60.51(5) . 2
Pd1 Ga3 Ga1 105.92(5) 8_655 2
Pd1 Ga3 Ga1 105.92(5) 1_554 2
Pd2 Ga3 Ga3 93.95(4) . 9
Pd1 Ga3 Ga3 120.09(8) 8_655 9
Pd1 Ga3 Ga3 58.31(3) 1_554 9
Ga1 Ga3 Ga3 133.04(6) 2 9
Pd2 Ga3 Ga3 93.95(4) . 8
Pd1 Ga3 Ga3 58.31(3) 8_655 8
Pd1 Ga3 Ga3 120.09(8) 1_554 8
Ga1 Ga3 Ga3 133.04(6) 2 8
Ga3 Ga3 Ga3 83.10(8) 9 8
Pd2 Ga3 Ce1 68.99(3) . 3
Pd1 Ga3 Ce1 153.54(5) 8_655 3
Pd1 Ga3 Ce1 62.076(15) 1_554 3
Ga1 Ga3 Ce1 63.56(3) 2 3
Ga3 Ga3 Ce1 70.75(4) 9 3
Ga3 Ga3 Ce1 147.04(3) 8 3
Pd2 Ga3 Ce1 68.99(3) . 2
Pd1 Ga3 Ce1 62.076(16) 8_655 2
Pd1 Ga3 Ce1 153.54(5) 1_554 2
Ga1 Ga3 Ce1 63.56(3) 2 2
Ga3 Ga3 Ce1 147.04(3) 9 2
Ga3 Ga3 Ce1 70.75(4) 8 2
Ce1 Ga3 Ce1 123.53(5) 3 2
Pd1 Ga4 Pd1 98.47(6) . 8_656
Pd1 Ga4 Ga1 58.20(3) . 3
Pd1 Ga4 Ga1 131.15(6) 8_656 3
Pd1 Ga4 Ga1 131.15(6) . .
Pd1 Ga4 Ga1 58.21(3) 8_656 .
Ga1 Ga4 Ga1 102.93(8) 3 .
Pd1 Ga4 Ga2 59.90(3) . 3_556
Pd1 Ga4 Ga2 106.86(5) 8_656 3_556
Ga1 Ga4 Ga2 97.02(4) 3 3_556
Ga1 Ga4 Ga2 160.01(5) . 3_556
Pd1 Ga4 Ga2 106.86(5) . 8_656
Pd1 Ga4 Ga2 59.90(3) 8_656 8_656
Ga1 Ga4 Ga2 160.01(5) 3 8_656
Ga1 Ga4 Ga2 97.02(4) . 8_656
Ga2 Ga4 Ga2 63.01(4) 3_556 8_656
Pd1 Ga4 Pd3 118.05(4) . 1_655
Pd1 Ga4 Pd3 118.05(4) 8_656 1_655
Ga1 Ga4 Pd3 110.75(5) 3 1_655
Ga1 Ga4 Pd3 110.75(5) . 1_655
Ga2 Ga4 Pd3 62.35(4) 3_556 1_655
Ga2 Ga4 Pd3 62.35(4) 8_656 1_655
Pd1 Ga4 Ga4 100.42(3) . 3
Pd1 Ga4 Ga4 159.77(3) 8_656 3
Ga1 Ga4 Ga4 56.37(4) 3 3
Ga1 Ga4 Ga4 103.20(4) . 3
Ga2 Ga4 Ga4 88.96(3) 3_556 3
Ga2 Ga4 Ga4 120.29(4) 8_656 3
Pd3 Ga4 Ga4 57.94(3) 1_655 3
Pd1 Ga4 Ga4 159.77(3) . 2
Pd1 Ga4 Ga4 100.42(3) 8_656 2
Ga1 Ga4 Ga4 103.20(4) 3 2
Ga1 Ga4 Ga4 56.37(4) . 2
Ga2 Ga4 Ga4 120.29(4) 3_556 2
Ga2 Ga4 Ga4 88.96(3) 8_656 2
Pd3 Ga4 Ga4 57.94(3) 1_655 2
Ga4 Ga4 Ga4 60.0 3 2
Pd1 Ga4 Ce1 64.45(3) . .
Pd1 Ga4 Ce1 64.45(3) 8_656 .
Ga1 Ga4 Ce1 66.71(4) 3 .
Ga1 Ga4 Ce1 66.71(4) . .
Ga2 Ga4 Ce1 121.43(5) 3_556 .
Ga2 Ga4 Ce1 121.43(5) 8_656 .
Pd3 Ga4 Ce1 175.27(6) 1_655 .
Ga4 Ga4 Ce1 118.20(2) 3 .
Ga4 Ga4 Ce1 118.20(2) 2 .

loop_
_geom_bond_atom_site_label_1
_geom_bond_atom_site_label_2
_geom_bond_distance
_geom_bond_site_symmetry_2
Pd2 Ga3 2.5993(17) .
Pd2 Ga3 2.5994(17) 3
Pd2 Ga3 2.5994(17) 2
Pd2 Ga1 2.6735(16) 2
Pd2 Ga1 2.6735(16) .
Pd2 Ga1 2.6735(16) 3
Pd2 Ce1 3.4662(7) 3
Pd2 Ce1 3.4662(7) 2
Pd2 Ce1 3.4662(7) .
Pd1 Ga1 2.5960(12) 3
Pd1 Ga1 2.5961(12) 9_566
Pd1 Ga3 2.6118(13) 9_556
Pd1 Ga3 2.6118(13) 1_556
Pd1 Ga4 2.6686(11) 9_566
Pd1 Ga4 2.6686(11) .
Pd1 Ga2 2.6974(9) 3_556
Pd1 Ga2 2.6974(9) .
Pd1 Ce1 3.1773(6) .
Pd1 Ce1 3.1773(6) 3_556
Ce1 Ga2 3.1465(15) 7_556
Ce1 Ga2 3.1465(15) .
Ce1 Pd1 3.1772(6) 2_455
Ce1 Pd1 3.1772(6) 7_556
Ce1 Pd1 3.1773(6) 8_656
Ce1 Ga4 3.2243(16) 7_556
Ce1 Ga4 3.2243(16) .
Ce1 Ga1 3.2735(8) 3
Ce1 Ga1 3.2735(8) .
Ce1 Ga1 3.2735(8) 7_556
Ce1 Ga1 3.2735(8) 9_556
Ga1 Pd1 2.5961(12) 2
Ga1 Pd1 2.5961(12) 8_656
Ga1 Ga4 2.6690(15) 2
Ga1 Ga4 2.6690(15) .
Ga1 Ga3 2.704(2) 3
Ga1 Ga2 2.7347(14) 2
Ga1 Ga2 2.7347(14) 7_556
Ga1 Ce1 3.2735(8) 2
Pd3 Ga4 2.7847(16) 3_455
Pd3 Ga4 2.7847(16) 2_455
Pd3 Ga4 2.7847(16) 7_566
Pd3 Ga4 2.7847(16) 1_455
Pd3 Ga4 2.7847(16) 9_566
Pd3 Ga4 2.7847(16) 8_566
Pd3 Ga2 2.8567(15) .
Pd3 Ga2 2.8567(15) 9_565
Pd3 Ga2 2.8567(15) 2_465
Pd3 Ga2 2.8567(15) 7_466
Pd3 Ga2 2.8567(15) 3_456
Pd3 Ga2 2.8567(15) 8_556
Ga2 Pd1 2.6974(9) 2_455
Ga2 Ga4 2.7332(15) 2_455
Ga2 Ga4 2.7332(15) 9_566
Ga2 Ga1 2.7347(14) 3
Ga2 Ga1 2.7347(14) 7_556
Ga2 Ga2 2.8567(15) 9_565
Ga2 Ga2 2.8567(15) 8_556
Ga3 Pd1 2.6118(13) 8_655
Ga3 Pd1 2.6118(13) 1_554
Ga3 Ga1 2.704(2) 2
Ga3 Ga3 2.744(2) 9
Ga3 Ga3 2.744(2) 8
Ga3 Ce1 3.4070(8) 3
Ga3 Ce1 3.4070(8) 2
Ga4 Pd1 2.6686(11) 8_656
Ga4 Ga1 2.6690(15) 3
Ga4 Ga2 2.7332(15) 3_556
Ga4 Ga2 2.7332(15) 8_656
Ga4 Pd3 2.7847(16) 1_655
Ga4 Ga4 2.956(3) 3
Ga4 Ga4 2.956(3) 2
